data_2226549
loop_
_publ_author_name
'Choi, Hong Dae'
'Seo, Pil Ja'
'Son, Byeng Wha'
'Lee, Uk'

_publ_section_title
;
 3-Ethylsulfinyl-5-fluoro-2-(4-iodophenyl)-1-benzofuran
;
_journal_coeditor_code IS2566
_journal_issue 7
_journal_name_full 'Acta Crystallographica Section E'
_journal_page_first o1862
_journal_paper_doi 10.1107/S1600536810024736
_journal_volume 66
_journal_year 2010
_chemical_formula_iupac 'C16 H12 F I O2 S'
_chemical_formula_moiety 'C16 H12 F I O2 S'
_chemical_formula_sum 'C16 H12 F I O2 S'
_chemical_formula_weight 414.22
_chemical_name_systematic
;
3-Ethylsulfinyl-5-fluoro-2-(4-iodophenyl)-1-benzofuran
;
_space_group_IT_number 14
_symmetry_cell_setting monoclinic
_symmetry_space_group_name_Hall '-P 2yn'
_symmetry_space_group_name_H-M 'P 1 21/n 1'
_atom_sites_solution_hydrogens difmap
_atom_sites_solution_primary direct
_atom_sites_solution_secondary difmap
_cell_angle_alpha 90.00
_cell_angle_beta 96.298(2)
_cell_angle_gamma 90.00
_cell_formula_units_Z 4
_cell_length_a 7.5384(4)
_cell_length_b 9.4104(5)
_cell_length_c 20.3049(9)
_cell_measurement_reflns_used 8330
_cell_measurement_temperature 173(2)
_cell_measurement_theta_max 27.45
_cell_measurement_theta_min 2.39
_cell_volume 1431.72(12)
_computing_cell_refinement '<i>SAINT</i> (Bruker, 2009)'
_computing_data_collection '<i>APEX2</i> (Bruker, 2009)'
_computing_data_reduction '<i>SAINT</i> (Bruker, 2009)'
_computing_molecular_graphics '<i>ORTEP-3</i> (Farrugia, 1997) and <i>DIAMOND</i> (Brandenburg, 1998)'
_computing_publication_material '<i>SHELXL97</i> (Sheldrick, 2008)'
_computing_structure_refinement '<i>SHELXL97</i> (Sheldrick, 2008)'
_computing_structure_solution '<i>SHELXS97</i> (Sheldrick, 2008)'
_diffrn_ambient_temperature 173(2)
_diffrn_detector_area_resol_mean 10.0
_diffrn_measured_fraction_theta_full 0.995
_diffrn_measured_fraction_theta_max 0.995
_diffrn_measurement_device_type 'Bruker SMART APEXII CCD'
_diffrn_measurement_method '\f and \w scans'
_diffrn_radiation_monochromator 'graphite multilayer'
_diffrn_radiation_source 'rotating anode'
_diffrn_radiation_type MoK\a
_diffrn_radiation_wavelength 0.71073
_diffrn_reflns_av_R_equivalents 0.0300
_diffrn_reflns_av_sigmaI/netI 0.0275
_diffrn_reflns_limit_h_max 9
_diffrn_reflns_limit_h_min -9
_diffrn_reflns_limit_k_max 12
_diffrn_reflns_limit_k_min -11
_diffrn_reflns_limit_l_max 26
_diffrn_reflns_limit_l_min -26
_diffrn_reflns_number 12915
_diffrn_reflns_theta_full 27.47
_diffrn_reflns_theta_max 27.47
_diffrn_reflns_theta_min 2.02
_diffrn_standards_number 0
_exptl_absorpt_coefficient_mu 2.394
_exptl_absorpt_correction_T_max 0.680
_exptl_absorpt_correction_T_min 0.658
_exptl_absorpt_correction_type multi-scan
_exptl_absorpt_process_details '(<i>SADABS</i>; Bruker, 2009)'
_exptl_crystal_colour colourless
_exptl_crystal_density_diffrn 1.922
_exptl_crystal_density_method 'not measured'
_exptl_crystal_description block
_exptl_crystal_F_000 808
_exptl_crystal_size_max 0.24
_exptl_crystal_size_mid 0.18
_exptl_crystal_size_min 0.16
_refine_diff_density_max 0.526
_refine_diff_density_min -0.782
_refine_ls_extinction_method none
_refine_ls_goodness_of_fit_ref 1.128
_refine_ls_hydrogen_treatment constr
_refine_ls_matrix_type full
_refine_ls_number_parameters 191
_refine_ls_number_reflns 3265
_refine_ls_number_restraints 0
_refine_ls_restrained_S_all 1.128
_refine_ls_R_factor_all 0.0252
_refine_ls_R_factor_gt 0.0236
_refine_ls_shift/su_max 0.001
_refine_ls_shift/su_mean 0.000
_refine_ls_structure_factor_coef Fsqd
_refine_ls_weighting_details 'calc w=1/[\s^2^(Fo^2^)+(0.0234P)^2^+1.1834P] where P=(Fo^2^+2Fc^2^)/3'
_refine_ls_weighting_scheme calc
_refine_ls_wR_factor_gt 0.0607
_refine_ls_wR_factor_ref 0.0617
_reflns_number_gt 3061
_reflns_number_total 3265
_reflns_threshold_expression I>2\s(I)
_cod_data_source_file is2566.cif
_cod_data_source_block I
_cod_original_sg_symbol_H-M 'P 21/n '
_cod_database_code 2226549
_cod_database_fobs_code 2226549

loop_
_symmetry_equiv_pos_as_xyz
'x, y, z'
'-x+1/2, y+1/2, -z+1/2'
'-x, -y, -z'
'x-1/2, -y-1/2, z-1/2'

loop_
_atom_site_type_symbol
_atom_site_label
_atom_site_fract_x
_atom_site_fract_y
_atom_site_fract_z
_atom_site_U_iso_or_equiv
_atom_site_adp_type
_atom_site_calc_flag
_atom_site_refinement_flags
_atom_site_occupancy
_atom_site_disorder_assembly
_atom_site_disorder_group
I I 0.410489(19) 0.499975(13) 0.189463(7) 0.02345(7) Uani d . 1 . .
S S 0.10698(7) 0.80859(5) 0.50166(2) 0.01980(11) Uani d . 1 . .
F F 0.07034(19) 0.56507(16) 0.76127(6) 0.0317(3) Uani d . 1 . .
O O1 0.27247(19) 0.40664(15) 0.52431(7) 0.0203(3) Uani d . 1 . .
O O2 -0.0186(2) 0.85501(17) 0.54905(8) 0.0283(3) Uani d . 1 . .
C C1 0.1851(3) 0.6367(2) 0.52771(10) 0.0183(4) Uani d . 1 . .
C C2 0.1707(3) 0.5743(2) 0.59203(10) 0.0184(4) Uani d . 1 . .
C C3 0.1180(3) 0.6214(2) 0.65229(10) 0.0210(4) Uani d . 1 . .
H H3 0.0824 0.7147 0.6583 0.025 Uiso calc R 1 . .
C C4 0.1218(3) 0.5224(2) 0.70199(11) 0.0227(4) Uani d . 1 . .
C C5 0.1728(3) 0.3806(2) 0.69609(11) 0.0246(4) Uani d . 1 . .
H H5 0.1710 0.3185 0.7316 0.030 Uiso calc R 1 . .
C C6 0.2257(3) 0.3339(2) 0.63685(11) 0.0234(4) Uani d . 1 . .
H H6 0.2605 0.2403 0.6311 0.028 Uiso calc R 1 . .
C C7 0.2246(3) 0.4326(2) 0.58651(10) 0.0191(4) Uani d . 1 . .
C C8 0.2457(3) 0.5318(2) 0.48905(10) 0.0181(4) Uani d . 1 . .
C C9 0.3111(3) 0.9094(2) 0.52147(11) 0.0242(4) Uani d . 1 . .
H H9A 0.4062 0.8643 0.5006 0.029 Uiso calc R 1 . .
H H9B 0.2944 1.0041 0.5030 0.029 Uiso calc R 1 . .
C C10 0.3674(3) 0.9214(3) 0.59512(11) 0.0296(5) Uani d . 1 . .
H H10A 0.2726 0.9633 0.6164 0.044 Uiso calc R 1 . .
H H10B 0.4720 0.9799 0.6025 0.044 Uiso calc R 1 . .
H H10C 0.3934 0.8285 0.6132 0.044 Uiso calc R 1 . .
C C11 0.2883(3) 0.5241(2) 0.42083(11) 0.0185(4) Uani d . 1 . .
C C12 0.3152(3) 0.3921(2) 0.39142(10) 0.0215(4) Uani d . 1 . .
H H12 0.3078 0.3092 0.4159 0.026 Uiso calc R 1 . .
C C13 0.3528(3) 0.3837(2) 0.32607(11) 0.0229(4) Uani d . 1 . .
H H13 0.3720 0.2957 0.3072 0.028 Uiso calc R 1 . .
C C14 0.3616(3) 0.5066(2) 0.28903(11) 0.0199(4) Uani d . 1 . .
C C15 0.3361(3) 0.6385(2) 0.31721(11) 0.0233(4) Uani d . 1 . .
H H15 0.3432 0.7209 0.2923 0.028 Uiso calc R 1 . .
C C16 0.3001(3) 0.6469(2) 0.38255(11) 0.0234(4) Uani d . 1 . .
H H16 0.2834 0.7354 0.4013 0.028 Uiso calc R 1 . .

loop_
_atom_site_aniso_label
_atom_site_aniso_U_11
_atom_site_aniso_U_22
_atom_site_aniso_U_33
_atom_site_aniso_U_12
_atom_site_aniso_U_13
_atom_site_aniso_U_23
I 0.02965(10) 0.02541(10) 0.01641(9) -0.00231(5) 0.00756(6) -0.00183(4)
S 0.0218(2) 0.0183(2) 0.0192(2) 0.00129(18) 0.00201(18) 0.00248(18)
F 0.0415(8) 0.0402(8) 0.0148(6) 0.0028(6) 0.0099(5) 0.0013(5)
O1 0.0263(7) 0.0193(7) 0.0158(7) 0.0016(6) 0.0041(6) 0.0012(5)
O2 0.0297(8) 0.0282(8) 0.0282(8) 0.0049(7) 0.0091(7) 0.0018(7)
C1 0.0197(9) 0.0178(9) 0.0173(9) 0.0000(7) 0.0016(7) 0.0018(7)
C2 0.0177(9) 0.0188(10) 0.0184(9) -0.0002(7) 0.0012(7) 0.0009(8)
C3 0.0220(10) 0.0239(10) 0.0173(9) 0.0010(8) 0.0034(8) -0.0009(8)
C4 0.0232(10) 0.0305(11) 0.0149(10) -0.0011(8) 0.0050(8) -0.0007(8)
C5 0.0273(10) 0.0264(11) 0.0200(10) -0.0012(9) 0.0022(8) 0.0078(8)
C6 0.0264(10) 0.0206(10) 0.0230(10) 0.0005(8) 0.0018(8) 0.0033(8)
C7 0.0196(9) 0.0204(10) 0.0175(9) -0.0008(8) 0.0026(8) -0.0007(8)
C8 0.0177(9) 0.0187(9) 0.0177(10) -0.0010(7) 0.0010(8) 0.0023(8)
C9 0.0254(10) 0.0225(10) 0.0252(11) -0.0049(8) 0.0048(9) 0.0014(8)
C10 0.0294(11) 0.0307(12) 0.0283(12) -0.0051(9) 0.0015(9) -0.0041(9)
C11 0.0165(9) 0.0230(10) 0.0163(10) 0.0000(7) 0.0026(7) -0.0002(8)
C12 0.0264(10) 0.0209(10) 0.0179(10) 0.0010(8) 0.0055(8) 0.0017(8)
C13 0.0278(10) 0.0201(10) 0.0211(10) 0.0022(8) 0.0042(8) -0.0021(8)
C14 0.0206(10) 0.0249(11) 0.0144(10) -0.0008(7) 0.0026(8) -0.0017(7)
C15 0.0314(11) 0.0201(10) 0.0189(10) -0.0003(8) 0.0050(8) 0.0030(8)
C16 0.0321(11) 0.0199(10) 0.0192(10) 0.0009(8) 0.0067(8) -0.0023(8)

loop_
_atom_type_symbol
_atom_type_description
_atom_type_scat_dispersion_real
_atom_type_scat_dispersion_imag
_atom_type_scat_source
C C 0.0033 0.0016 'International Tables Vol C Tables 4.2.6.8 and 6.1.1.4'
H H 0.0000 0.0000 'International Tables Vol C Tables 4.2.6.8 and 6.1.1.4'
O O 0.0106 0.0060 'International Tables Vol C Tables 4.2.6.8 and 6.1.1.4'
F F 0.0171 0.0103 'International Tables Vol C Tables 4.2.6.8 and 6.1.1.4'
S S 0.1246 0.1234 'International Tables Vol C Tables 4.2.6.8 and 6.1.1.4'
I I -0.4742 1.8119 'International Tables Vol C Tables 4.2.6.8 and 6.1.1.4'

loop_
_geom_angle_atom_site_label_1
_geom_angle_atom_site_label_2
_geom_angle_atom_site_label_3
_geom_angle_site_symmetry_1
_geom_angle_site_symmetry_3
_geom_angle
_geom_angle_publ_flag
C14 I O2 . 4_675 153.53(6) ?
O2 S C1 . . 106.72(9) ?
O2 S C9 . . 106.71(10) ?
C1 S C9 . . 99.45(10) ?
C7 O1 C8 . . 106.66(15) ?
C8 C1 C2 . . 106.71(18) ?
C8 C1 S . . 127.16(16) ?
C2 C1 S . . 125.55(15) ?
C3 C2 C7 . . 118.95(18) ?
C3 C2 C1 . . 135.82(19) ?
C7 C2 C1 . . 105.23(17) ?
C4 C3 C2 . . 116.3(2) ?
C4 C3 H3 . . 121.9 ?
C2 C3 H3 . . 121.9 ?
F C4 C3 . . 117.6(2) ?
F C4 C5 . . 117.6(2) ?
C3 C4 C5 . . 124.7(2) ?
C6 C5 C4 . . 119.2(2) ?
C6 C5 H5 . . 120.4 ?
C4 C5 H5 . . 120.4 ?
C5 C6 C7 . . 116.9(2) ?
C5 C6 H6 . . 121.5 ?
C7 C6 H6 . . 121.5 ?
O1 C7 C6 . . 125.48(19) ?
O1 C7 C2 . . 110.53(17) ?
C6 C7 C2 . . 123.98(19) ?
C1 C8 O1 . . 110.86(18) ?
C1 C8 C11 . . 134.61(19) ?
O1 C8 C11 . . 114.53(18) ?
C10 C9 S . . 113.40(16) ?
C10 C9 H9A . . 108.9 ?
S C9 H9A . . 108.9 ?
C10 C9 H9B . . 108.9 ?
S C9 H9B . . 108.9 ?
H9A C9 H9B . . 107.7 ?
C9 C10 H10A . . 109.5 ?
C9 C10 H10B . . 109.5 ?
H10A C10 H10B . . 109.5 ?
C9 C10 H10C . . 109.5 ?
H10A C10 H10C . . 109.5 ?
H10B C10 H10C . . 109.5 ?
C16 C11 C12 . . 118.3(2) ?
C16 C11 C8 . . 121.35(19) ?
C12 C11 C8 . . 120.38(19) ?
C13 C12 C11 . . 120.73(19) ?
C13 C12 H12 . . 119.6 ?
C11 C12 H12 . . 119.6 ?
C14 C13 C12 . . 119.9(2) ?
C14 C13 H13 . . 120.1 ?
C12 C13 H13 . . 120.1 ?
C13 C14 C15 . . 120.4(2) ?
C13 C14 I . . 121.53(15) ?
C15 C14 I . . 118.10(15) ?
C16 C15 C14 . . 119.7(2) ?
C16 C15 H15 . . 120.1 ?
C14 C15 H15 . . 120.1 ?
C15 C16 C11 . . 121.0(2) ?
C15 C16 H16 . . 119.5 ?
C11 C16 H16 . . 119.5 ?

loop_
_geom_bond_atom_site_label_1
_geom_bond_atom_site_label_2
_geom_bond_site_symmetry_2
_geom_bond_distance
_geom_bond_publ_flag
I C14 . 2.095(2) ?
I O2 4_675 3.2575(16) ?
S O2 . 1.4876(17) ?
S C1 . 1.782(2) ?
S C9 . 1.815(2) ?
F C4 . 1.365(3) ?
O1 C7 . 1.373(2) ?
O1 C8 . 1.381(2) ?
C1 C8 . 1.370(3) ?
C1 C2 . 1.447(3) ?
C2 C3 . 1.399(3) ?
C2 C7 . 1.402(3) ?
C3 C4 . 1.372(3) ?
C3 H3 . 0.9300 ?
C4 C5 . 1.397(3) ?
C5 C6 . 1.380(3) ?
C5 H5 . 0.9300 ?
C6 C7 . 1.380(3) ?
C6 H6 . 0.9300 ?
C8 C11 . 1.458(3) ?
C9 C10 . 1.513(3) ?
C9 H9A . 0.9700 ?
C9 H9B . 0.9700 ?
C10 H10A . 0.9600 ?
C10 H10B . 0.9600 ?
C10 H10C . 0.9600 ?
C11 C16 . 1.401(3) ?
C11 C12 . 1.403(3) ?
C12 C13 . 1.389(3) ?
C12 H12 . 0.9300 ?
C13 C14 . 1.385(3) ?
C13 H13 . 0.9300 ?
C14 C15 . 1.389(3) ?
C15 C16 . 1.385(3) ?
C15 H15 . 0.9300 ?
C16 H16 . 0.9300 ?

loop_
_geom_hbond_atom_site_label_D
_geom_hbond_atom_site_label_H
_geom_hbond_atom_site_label_A
_geom_hbond_site_symmetry_A
_geom_hbond_distance_DH
_geom_hbond_distance_HA
_geom_hbond_distance_DA
_geom_hbond_angle_DHA
C9 H9B O2 3_576 0.97 2.59 3.337(3) 133.8

loop_
_geom_torsion_atom_site_label_1
_geom_torsion_atom_site_label_2
_geom_torsion_atom_site_label_3
_geom_torsion_atom_site_label_4
_geom_torsion_site_symmetry_1
_geom_torsion_site_symmetry_2
_geom_torsion_site_symmetry_3
_geom_torsion_site_symmetry_4
_geom_torsion
_geom_torsion_publ_flag
O2 S C1 C8 . . . . 153.69(18) ?
C9 S C1 C8 . . . . -95.6(2) ?
O2 S C1 C2 . . . . -16.3(2) ?
C9 S C1 C2 . . . . 94.44(18) ?
C8 C1 C2 C3 . . . . -179.7(2) ?
S C1 C2 C3 . . . . -8.0(3) ?
C8 C1 C2 C7 . . . . -0.3(2) ?
S C1 C2 C7 . . . . 171.38(15) ?
C7 C2 C3 C4 . . . . -0.6(3) ?
C1 C2 C3 C4 . . . . 178.7(2) ?
C2 C3 C4 F . . . . -179.70(18) ?
C2 C3 C4 C5 . . . . -0.4(3) ?
F C4 C5 C6 . . . . -179.96(19) ?
C3 C4 C5 C6 . . . . 0.8(4) ?
C4 C5 C6 C7 . . . . 0.0(3) ?
C8 O1 C7 C6 . . . . 177.8(2) ?
C8 O1 C7 C2 . . . . -1.2(2) ?
C5 C6 C7 O1 . . . . -179.99(19) ?
C5 C6 C7 C2 . . . . -1.1(3) ?
C3 C2 C7 O1 . . . . -179.52(17) ?
C1 C2 C7 O1 . . . . 1.0(2) ?
C3 C2 C7 C6 . . . . 1.4(3) ?
C1 C2 C7 C6 . . . . -178.09(19) ?
C2 C1 C8 O1 . . . . -0.4(2) ?
S C1 C8 O1 . . . . -171.94(14) ?
C2 C1 C8 C11 . . . . -179.9(2) ?
S C1 C8 C11 . . . . 8.6(4) ?
C7 O1 C8 C1 . . . . 1.0(2) ?
C7 O1 C8 C11 . . . . -179.43(17) ?
O2 S C9 C10 . . . . 42.74(19) ?
C1 S C9 C10 . . . . -68.02(18) ?
C1 C8 C11 C16 . . . . 11.3(4) ?
O1 C8 C11 C16 . . . . -168.10(19) ?
C1 C8 C11 C12 . . . . -167.4(2) ?
O1 C8 C11 C12 . . . . 13.2(3) ?
C16 C11 C12 C13 . . . . 0.1(3) ?
C8 C11 C12 C13 . . . . 178.88(19) ?
C11 C12 C13 C14 . . . . -0.9(3) ?
C12 C13 C14 C15 . . . . 1.1(3) ?
C12 C13 C14 I . . . . -178.22(16) ?
C13 C14 C15 C16 . . . . -0.6(4) ?
I C14 C15 C16 . . . . 178.77(17) ?
C14 C15 C16 C11 . . . . -0.2(3) ?
C12 C11 C16 C15 . . . . 0.4(3) ?
C8 C11 C16 C15 . . . . -178.3(2) ?
